data_8104805
loop_
_publ_author_name
'Zhou, Jingjing'
'Xu, Wei'
'He, Luxiang'
'Xiao, Hongping'

_publ_section_title
;
 Crystal structure of tetraaqua-bis(1,4-di(1H-imidazol-1-yl)benzene-\k1
 N)manganese(II) 2,3-dihydroxyterephthalate, C32H32MnN8O10
;
_journal_issue 3
_journal_name_full 'Zeitschrift f\"ur Kristallographie - New Crystal Structures'
_journal_page_first 701
_journal_page_last 703
_journal_paper_doi 10.1515/ncrs-2021-0042
_journal_volume 236
_journal_year 2021
_chemical_formula_moiety 'C24 H28 Mn N8 O4, C8 H4 O6'
_chemical_formula_sum 'C32 H32 Mn N8 O10'
_chemical_formula_weight 743.59
_space_group_crystal_system monoclinic
_space_group_IT_number 13
_space_group_name_Hall '-P 2yc'
_space_group_name_H-M_alt 'P 1 2/c 1'
_atom_sites_solution_hydrogens mixed
_cell_angle_alpha 90
_cell_angle_beta 113.672(3)
_cell_angle_gamma 90
_cell_formula_units_Z 2
_cell_length_a 14.258(3)
_cell_length_b 7.1056(13)
_cell_length_c 17.589(3)
_cell_measurement_reflns_used 5648
_cell_measurement_temperature 296(2)
_cell_measurement_theta_max 28.33
_cell_measurement_theta_min 2.53
_cell_volume 1632.0(5)
_computing_cell_refinement 'SAINT (Bruker, 2014)'
_computing_data_reduction 'SAINT (Bruker, 2014)'
_computing_molecular_graphics
;
SHELXTL (Sheldrick, 2018) and DIAMOND (Brandenburg, 2015)
;
_computing_publication_material
;
SHELXTL (Sheldrick, 2018) and and PLATON (Spek, 2009)
;
_computing_structure_refinement 'SHELXL-2018/3 (Sheldrick, 2018)'
_computing_structure_solution 'SHELXL-2018/3 (Sheldrick, 2018)'
_diffrn_ambient_temperature 296(2)
_diffrn_measured_fraction_theta_full 0.989
_diffrn_measured_fraction_theta_max 0.990
_diffrn_measurement_device_type 'Bruker APEX II CCD area detector'
_diffrn_measurement_method '\f and \w scans'
_diffrn_radiation_type MoK\a
_diffrn_radiation_wavelength 0.71073
_diffrn_reflns_av_R_equivalents 0.0264
_diffrn_reflns_av_unetI/netI 0.0230
_diffrn_reflns_Laue_measured_fraction_full 0.989
_diffrn_reflns_Laue_measured_fraction_max 0.990
_diffrn_reflns_limit_h_max 17
_diffrn_reflns_limit_h_min -17
_diffrn_reflns_limit_k_max 8
_diffrn_reflns_limit_k_min -8
_diffrn_reflns_limit_l_max 16
_diffrn_reflns_limit_l_min -21
_diffrn_reflns_number 12767
_diffrn_reflns_point_group_measured_fraction_full 0.989
_diffrn_reflns_point_group_measured_fraction_max 0.990
_diffrn_reflns_theta_full 25.242
_diffrn_reflns_theta_max 25.997
_diffrn_reflns_theta_min 2.379
_diffrn_source 'fine-focus sealed tube'
_exptl_absorpt_coefficient_mu 0.477
_exptl_absorpt_correction_T_max 0.887
_exptl_absorpt_correction_T_min 0.859
_exptl_absorpt_correction_type multi-scan
_exptl_absorpt_process_details '(SADABS; Bruker, 2014)'
_exptl_crystal_colour Yellow
_exptl_crystal_density_diffrn 1.513
_exptl_crystal_density_method 'not measured'
_exptl_crystal_description Block
_exptl_crystal_F_000 770
_exptl_crystal_size_max 0.330
_exptl_crystal_size_mid 0.280
_exptl_crystal_size_min 0.250
_refine_diff_density_max 0.240
_refine_diff_density_min -0.259
_refine_diff_density_rms 0.050
_refine_ls_extinction_coef .
_refine_ls_extinction_method none
_refine_ls_goodness_of_fit_ref 1.088
_refine_ls_hydrogen_treatment constr
_refine_ls_matrix_type full
_refine_ls_number_parameters 232
_refine_ls_number_reflns 3178
_refine_ls_number_restraints 0
_refine_ls_restrained_S_all 1.088
_refine_ls_R_factor_all 0.0374
_refine_ls_R_factor_gt 0.0314
_refine_ls_shift/su_max 0.000
_refine_ls_shift/su_mean 0.000
_refine_ls_structure_factor_coef Fsqd
_refine_ls_weighting_details 'w=1/[\s^2^(Fo^2^)+(0.0574P)^2^+0.4273P] where P=(Fo^2^+2Fc^2^)/3'
_refine_ls_weighting_scheme calc
_refine_ls_wR_factor_gt 0.0976
_refine_ls_wR_factor_ref 0.1019
_reflns_Friedel_coverage 0.000
_reflns_Friedel_fraction_full .
_reflns_Friedel_fraction_max .
_reflns_number_gt 2767
_reflns_number_total 3178
_reflns_threshold_expression 'I > 2\s(I)'
_cod_data_source_file suppl_j_ncrs-2021-0042_suppl.cif
_cod_data_source_block shelx
_cod_original_sg_symbol_H-M 'P 2/c'
_cod_database_code 8104805
_shelx_space_group_comment
;
The symmetry employed for this shelxl refinement is uniquely defined
by the following loop, which should always be used as a source of
symmetry information in preference to the above space-group names.
They are only intended as comments.
;
_shelx_estimated_absorpt_t_min 0.859
_shelx_estimated_absorpt_t_max 0.890

loop_
_space_group_symop_operation_xyz
'x, y, z'
'-x, y, -z+1/2'
'-x, -y, -z'
'x, -y, z-1/2'

loop_
_atom_site_label
_atom_site_type_symbol
_atom_site_fract_x
_atom_site_fract_y
_atom_site_fract_z
_atom_site_U_iso_or_equiv
_atom_site_adp_type
_atom_site_occupancy
_atom_site_site_symmetry_order
_atom_site_calc_flag
_atom_site_refinement_flags_posn
_atom_site_refinement_flags_adp
_atom_site_refinement_flags_occupancy
_atom_site_disorder_assembly
_atom_site_disorder_group
Mn1 Mn 0.500000 0.80703(5) 0.250000 0.02913(13) Uani 1 2 d S T P . .
O1 O 0.25705(10) 0.4818(2) 0.28085(9) 0.0556(4) Uani 1 1 d . . . . .
O2 O 0.26093(10) 0.1697(2) 0.29412(11) 0.0569(4) Uani 1 1 d . . . . .
O3 O 0.10219(10) -0.01111(16) 0.27233(8) 0.0371(3) Uani 1 1 d . . . . .
H3 H 0.163169 0.006497 0.283631 0.056 Uiso 1 1 calc R U . . .
O4 O 0.44705(9) 0.5885(2) 0.31100(10) 0.0540(4) Uani 1 1 d . . . . .
H4A H 0.490013 0.499245 0.329249 0.081 Uiso 1 1 d R U . . .
H4B H 0.386872 0.546856 0.298975 0.081 Uiso 1 1 d R U . . .
O5 O 0.55447(9) 1.0349(2) 0.19283(9) 0.0524(4) Uani 1 1 d . . . . .
H5A H 0.511382 1.122076 0.170305 0.079 Uiso 1 1 d R U . . .
H5B H 0.614360 1.073014 0.201304 0.079 Uiso 1 1 d R U . . .
N1 N 0.35172(10) 0.8013(2) 0.13610(9) 0.0335(3) Uani 1 1 d . . . . .
N2 N 0.18624(10) 0.78609(18) 0.05468(8) 0.0273(3) Uani 1 1 d . . . . .
N3 N -0.23562(10) 0.70574(19) -0.02513(9) 0.0301(3) Uani 1 1 d . . . . .
N4 N -0.40392(12) 0.6923(2) -0.09534(11) 0.0452(4) Uani 1 1 d . . . . .
C1 C 0.25865(12) 0.7785(2) 0.13352(11) 0.0322(4) Uani 1 1 d . . . . .
H1 H 0.244390 0.759501 0.180107 0.039 Uiso 1 1 calc R U . . .
C2 C 0.23779(13) 0.8150(3) 0.00393(11) 0.0347(4) Uani 1 1 d . . . . .
H2 H 0.209242 0.825673 -0.053615 0.042 Uiso 1 1 calc R U . . .
C3 C 0.33840(14) 0.8247(3) 0.05500(12) 0.0378(4) Uani 1 1 d . . . . .
H3A H 0.391116 0.844469 0.037505 0.045 Uiso 1 1 calc R U . . .
C4 C 0.07810(11) 0.7709(2) 0.03145(9) 0.0254(3) Uani 1 1 d . . . . .
C5 C 0.03873(12) 0.8197(2) 0.08855(10) 0.0297(4) Uani 1 1 d . . . . .
H5 H 0.081974 0.866924 0.140062 0.036 Uiso 1 1 calc R U . . .
C6 C -0.06495(13) 0.7990(2) 0.06981(10) 0.0306(4) Uani 1 1 d . . . . .
H6 H -0.091088 0.831185 0.108735 0.037 Uiso 1 1 calc R U . . .
C7 C -0.12950(12) 0.7299(2) -0.00737(10) 0.0261(3) Uani 1 1 d . . . . .
C8 C -0.09007(12) 0.6835(2) -0.06540(10) 0.0279(3) Uani 1 1 d . . . . .
H8 H -0.133414 0.638327 -0.117281 0.033 Uiso 1 1 calc R U . . .
C9 C 0.01368(12) 0.7043(2) -0.04637(10) 0.0273(3) Uani 1 1 d . . . . .
H9 H 0.039938 0.673780 -0.085406 0.033 Uiso 1 1 calc R U . . .
C10 C -0.31492(13) 0.7098(3) -0.10102(12) 0.0374(4) Uani 1 1 d . . . . .
H10 H -0.307295 0.723271 -0.150830 0.045 Uiso 1 1 calc R U . . .
C11 C -0.38077(15) 0.6757(3) -0.01205(14) 0.0452(5) Uani 1 1 d . . . . .
H11 H -0.428839 0.660772 0.010855 0.054 Uiso 1 1 calc R U . . .
C12 C -0.27869(15) 0.6839(3) 0.03202(13) 0.0408(4) Uani 1 1 d . . . . .
H12 H -0.244184 0.676342 0.089401 0.049 Uiso 1 1 calc R U . . .
C13 C 0.21673(13) 0.3290(3) 0.28298(10) 0.0357(4) Uani 1 1 d . . . . .
C14 C 0.10492(11) 0.3271(2) 0.26810(9) 0.0243(3) Uani 1 1 d . . . . .
C15 C 0.05327(11) 0.1567(2) 0.26047(9) 0.0237(3) Uani 1 1 d . . . . .
C16 C 0.05149(12) 0.4967(2) 0.25813(10) 0.0282(3) Uani 1 1 d . . . . .
H16 H 0.085687 0.610258 0.262513 0.034 Uiso 1 1 calc R U . . .

loop_
_atom_site_aniso_label
_atom_site_aniso_U_11
_atom_site_aniso_U_22
_atom_site_aniso_U_33
_atom_site_aniso_U_23
_atom_site_aniso_U_13
_atom_site_aniso_U_12
Mn1 0.01422(18) 0.0323(2) 0.0365(2) 0.000 0.00561(15) 0.000
O1 0.0249(6) 0.0756(10) 0.0655(9) 0.0132(8) 0.0173(6) -0.0116(7)
O2 0.0273(7) 0.0698(10) 0.0753(11) 0.0022(8) 0.0222(7) 0.0150(7)
O3 0.0400(7) 0.0321(6) 0.0401(7) 0.0026(5) 0.0171(6) 0.0134(5)
O4 0.0210(6) 0.0516(8) 0.0837(11) 0.0284(8) 0.0150(6) 0.0006(6)
O5 0.0221(6) 0.0511(8) 0.0819(10) 0.0245(7) 0.0187(6) 0.0008(6)
N1 0.0204(7) 0.0372(8) 0.0371(8) 0.0016(6) 0.0054(6) 0.0003(5)
N2 0.0203(6) 0.0308(7) 0.0271(7) 0.0012(5) 0.0057(5) 0.0001(5)
N3 0.0232(7) 0.0338(8) 0.0306(7) 0.0009(6) 0.0081(6) -0.0001(5)
N4 0.0240(7) 0.0539(10) 0.0518(10) -0.0046(8) 0.0090(7) -0.0039(7)
C1 0.0209(8) 0.0421(10) 0.0279(8) 0.0046(7) 0.0038(6) -0.0003(7)
C2 0.0271(8) 0.0479(10) 0.0286(9) 0.0001(7) 0.0107(7) 0.0020(7)
C3 0.0265(8) 0.0482(10) 0.0406(10) -0.0011(8) 0.0157(8) -0.0004(7)
C4 0.0200(7) 0.0254(7) 0.0266(8) 0.0030(6) 0.0048(6) 0.0010(6)
C5 0.0243(8) 0.0354(9) 0.0226(8) -0.0043(6) 0.0022(6) 0.0007(6)
C6 0.0269(8) 0.0368(9) 0.0274(8) -0.0034(7) 0.0103(7) 0.0031(7)
C7 0.0212(7) 0.0272(8) 0.0269(8) 0.0024(6) 0.0063(6) 0.0009(6)
C8 0.0241(8) 0.0334(8) 0.0204(7) 0.0004(6) 0.0030(6) -0.0017(6)
C9 0.0259(8) 0.0318(8) 0.0225(8) 0.0019(6) 0.0080(6) 0.0004(6)
C10 0.0225(8) 0.0474(11) 0.0357(9) -0.0028(8) 0.0048(7) -0.0003(7)
C11 0.0326(10) 0.0507(12) 0.0579(13) 0.0005(9) 0.0241(9) -0.0036(8)
C12 0.0350(10) 0.0513(11) 0.0381(10) 0.0044(8) 0.0169(8) -0.0028(8)
C13 0.0205(8) 0.0609(12) 0.0270(9) 0.0036(8) 0.0108(7) 0.0003(8)
C14 0.0186(7) 0.0364(8) 0.0182(7) 0.0018(6) 0.0078(6) 0.0003(6)
C15 0.0268(8) 0.0282(8) 0.0171(7) 0.0012(6) 0.0100(6) 0.0053(6)
C16 0.0260(8) 0.0284(8) 0.0297(8) -0.0007(6) 0.0105(6) -0.0054(6)

loop_
_atom_type_symbol
_atom_type_description
_atom_type_scat_dispersion_real
_atom_type_scat_dispersion_imag
_atom_type_scat_source
C C 0.0033 0.0016 'International Tables Vol C Tables 4.2.6.8 and 6.1.1.4'
H H 0.0000 0.0000 'International Tables Vol C Tables 4.2.6.8 and 6.1.1.4'
Mn Mn 0.3368 0.7283 'International Tables Vol C Tables 4.2.6.8 and 6.1.1.4'
N N 0.0061 0.0033 'International Tables Vol C Tables 4.2.6.8 and 6.1.1.4'
O O 0.0106 0.0060 'International Tables Vol C Tables 4.2.6.8 and 6.1.1.4'

loop_
_geom_angle_atom_site_label_1
_geom_angle_atom_site_label_2
_geom_angle_atom_site_label_3
_geom_angle
_geom_angle_site_symmetry_1
_geom_angle_site_symmetry_3
O4 Mn1 O4 89.53(9) 2_655 .
O4 Mn1 O5 177.68(6) 2_655 2_655
O4 Mn1 O5 92.49(6) . 2_655
O4 Mn1 O5 92.49(6) 2_655 .
O4 Mn1 O5 177.68(6) . .
O5 Mn1 O5 85.52(8) 2_655 .
O4 Mn1 N1 92.16(5) 2_655 2_655
O4 Mn1 N1 86.36(5) . 2_655
O5 Mn1 N1 89.11(5) 2_655 2_655
O5 Mn1 N1 92.42(5) . 2_655
O4 Mn1 N1 86.35(5) 2_655 .
O4 Mn1 N1 92.16(5) . .
O5 Mn1 N1 92.42(5) 2_655 .
O5 Mn1 N1 89.11(5) . .
N1 Mn1 N1 177.92(7) 2_655 .
C15 O3 H3 109.5 . .
Mn1 O4 H4A 112.1 . .
Mn1 O4 H4B 129.6 . .
H4A O4 H4B 109.7 . .
Mn1 O5 H5A 115.3 . .
Mn1 O5 H5B 131.8 . .
H5A O5 H5B 109.7 . .
C1 N1 C3 105.18(14) . .
C1 N1 Mn1 127.17(12) . .
C3 N1 Mn1 127.64(11) . .
C1 N2 C2 106.41(13) . .
C1 N2 C4 125.37(14) . .
C2 N2 C4 128.20(14) . .
C10 N3 C12 106.23(15) . .
C10 N3 C7 127.07(15) . .
C12 N3 C7 126.61(15) . .
C10 N4 C11 105.25(16) . .
N1 C1 N2 111.86(15) . .
N1 C1 H1 124.1 . .
N2 C1 H1 124.1 . .
C3 C2 N2 106.00(15) . .
C3 C2 H2 127.0 . .
N2 C2 H2 127.0 . .
C2 C3 N1 110.55(15) . .
C2 C3 H3A 124.7 . .
N1 C3 H3A 124.7 . .
C5 C4 C9 120.15(14) . .
C5 C4 N2 118.71(14) . .
C9 C4 N2 121.12(14) . .
C4 C5 C6 120.49(15) . .
C4 C5 H5 119.8 . .
C6 C5 H5 119.8 . .
C5 C6 C7 119.65(15) . .
C5 C6 H6 120.2 . .
C7 C6 H6 120.2 . .
C6 C7 C8 119.85(15) . .
C6 C7 N3 119.01(14) . .
C8 C7 N3 121.14(14) . .
C9 C8 C7 120.31(14) . .
C9 C8 H8 119.8 . .
C7 C8 H8 119.8 . .
C8 C9 C4 119.53(15) . .
C8 C9 H9 120.2 . .
C4 C9 H9 120.2 . .
N4 C10 N3 111.70(17) . .
N4 C10 H10 124.1 . .
N3 C10 H10 124.1 . .
C12 C11 N4 110.60(17) . .
C12 C11 H11 124.7 . .
N4 C11 H11 124.7 . .
C11 C12 N3 106.22(17) . .
C11 C12 H12 126.9 . .
N3 C12 H12 126.9 . .
O1 C13 O2 125.36(16) . .
O1 C13 C14 118.34(16) . .
O2 C13 C14 116.25(16) . .
C15 C14 C16 119.72(14) . .
C15 C14 C13 120.33(14) . .
C16 C14 C13 119.89(14) . .
O3 C15 C14 121.99(14) . .
O3 C15 C15 118.27(8) . 2
C14 C15 C15 119.74(9) . 2
C16 C16 C14 120.47(9) 2 .
C16 C16 H16 119.8 2 .
C14 C16 H16 119.8 . .

loop_
_geom_bond_atom_site_label_1
_geom_bond_atom_site_label_2
_geom_bond_distance
_geom_bond_site_symmetry_2
Mn1 O4 2.1870(13) 2_655
Mn1 O4 2.1870(13) .
Mn1 O5 2.2053(13) 2_655
Mn1 O5 2.2053(13) .
Mn1 N1 2.2548(14) 2_655
Mn1 N1 2.2548(14) .
O1 C13 1.236(2) .
O2 C13 1.272(2) .
O3 C15 1.3544(19) .
O3 H3 0.8200 .
O4 H4A 0.8501 .
O4 H4B 0.8501 .
O5 H5A 0.8501 .
O5 H5B 0.8500 .
N1 C1 1.319(2) .
N1 C3 1.372(2) .
N2 C1 1.357(2) .
N2 C2 1.381(2) .
N2 C4 1.4318(19) .
N3 C10 1.360(2) .
N3 C12 1.381(2) .
N3 C7 1.427(2) .
N4 C10 1.318(2) .
N4 C11 1.371(3) .
C1 H1 0.9300 .
C2 C3 1.355(3) .
C2 H2 0.9300 .
C3 H3A 0.9300 .
C4 C5 1.377(2) .
C4 C9 1.390(2) .
C5 C6 1.387(2) .
C5 H5 0.9300 .
C6 C7 1.388(2) .
C6 H6 0.9300 .
C7 C8 1.388(2) .
C8 C9 1.387(2) .
C8 H8 0.9300 .
C9 H9 0.9300 .
C10 H10 0.9300 .
C11 C12 1.348(3) .
C11 H11 0.9300 .
C12 H12 0.9300 .
C13 C14 1.508(2) .
C14 C15 1.395(2) .
C14 C16 1.399(2) .
C15 C15 1.412(3) 2
C16 C16 1.379(3) 2
C16 H16 0.9300 .

loop_
_geom_hbond_atom_site_label_D
_geom_hbond_atom_site_label_H
_geom_hbond_atom_site_label_A
_geom_hbond_distance_DH
_geom_hbond_distance_HA
_geom_hbond_distance_DA
_geom_hbond_angle_DHA
_geom_hbond_site_symmetry_A
_geom_hbond_publ_flag
C6 H6 O3 0.93 2.43 3.316(2) 158.4 2_565 yes
C5 H5 O3 0.93 2.39 3.219(2) 148.5 1_565 yes
C1 H1 O1 0.93 2.61 3.348(2) 136.7 . yes
O5 H5B O2 0.85 1.88 2.7226(18) 172.5 2_665 yes
O5 H5A N4 0.85 2.05 2.890(2) 169.1 3_575 yes
O4 H4B O1 0.85 1.81 2.6535(18) 173.0 . yes
O4 H4A N4 0.85 2.07 2.898(2) 164.2 4_666 yes
O3 H3 O2 0.82 1.76 2.495(2) 147.3 . yes

loop_
_geom_torsion_atom_site_label_1
_geom_torsion_atom_site_label_2
_geom_torsion_atom_site_label_3
_geom_torsion_atom_site_label_4
_geom_torsion
_geom_torsion_site_symmetry_1
_geom_torsion_site_symmetry_2
_geom_torsion_site_symmetry_3
_geom_torsion_site_symmetry_4
C3 N1 C1 N2 0.02(19) . . . .
Mn1 N1 C1 N2 178.73(10) . . . .
C2 N2 C1 N1 0.27(19) . . . .
C4 N2 C1 N1 -178.41(14) . . . .
C1 N2 C2 C3 -0.45(19) . . . .
C4 N2 C2 C3 178.18(15) . . . .
N2 C2 C3 N1 0.5(2) . . . .
C1 N1 C3 C2 -0.3(2) . . . .
Mn1 N1 C3 C2 -179.02(12) . . . .
C1 N2 C4 C5 25.1(2) . . . .
C2 N2 C4 C5 -153.28(17) . . . .
C1 N2 C4 C9 -153.40(16) . . . .
C2 N2 C4 C9 28.2(2) . . . .
C9 C4 C5 C6 1.5(2) . . . .
N2 C4 C5 C6 -177.08(14) . . . .
C4 C5 C6 C7 -0.5(2) . . . .
C5 C6 C7 C8 -0.5(2) . . . .
C5 C6 C7 N3 178.73(14) . . . .
C10 N3 C7 C6 153.33(17) . . . .
C12 N3 C7 C6 -22.8(2) . . . .
C10 N3 C7 C8 -27.5(2) . . . .
C12 N3 C7 C8 156.42(17) . . . .
C6 C7 C8 C9 0.6(2) . . . .
N3 C7 C8 C9 -178.63(14) . . . .
C7 C8 C9 C4 0.4(2) . . . .
C5 C4 C9 C8 -1.4(2) . . . .
N2 C4 C9 C8 177.13(14) . . . .
C11 N4 C10 N3 -0.2(2) . . . .
C12 N3 C10 N4 0.1(2) . . . .
C7 N3 C10 N4 -176.71(15) . . . .
C10 N4 C11 C12 0.3(2) . . . .
N4 C11 C12 N3 -0.2(2) . . . .
C10 N3 C12 C11 0.1(2) . . . .
C7 N3 C12 C11 176.88(15) . . . .
O1 C13 C14 C15 172.65(15) . . . .
O2 C13 C14 C15 -5.1(2) . . . .
O1 C13 C14 C16 -4.4(2) . . . .
O2 C13 C14 C16 177.80(16) . . . .
C16 C14 C15 O3 -177.71(14) . . . .
C13 C14 C15 O3 5.2(2) . . . .
C16 C14 C15 C15 2.5(3) . . . 2
C13 C14 C15 C15 -174.61(16) . . . 2
C15 C14 C16 C16 0.8(3) . . . 2
C13 C14 C16 C16 177.93(18) . . . 2
